data_7716428
loop_
_publ_author_name
'Li, Haobin'
'Zhang, Bo'
'Feng, Rui'
'Guo, Shuai'

_publ_section_title
;
 An N-heterocyclic carbene-based pincer system of palladium and its
 versatile reactivity under oxidizing conditions.
;
_journal_issue 27
_journal_name_full 'Dalton transactions (Cambridge, England : 2003)'
_journal_page_first 11470
_journal_page_last 11480
_journal_paper_doi 10.1039/d4dt00980k
_journal_volume 53
_journal_year 2024
_chemical_absolute_configuration ad
_chemical_formula_moiety 'C26 H36 N6 O Pd, 2(B F4), C2 H3 N'
_chemical_formula_sum 'C28 H39 B2 F8 N7 O Pd'
_chemical_formula_weight 769.68
_space_group_crystal_system orthorhombic
_space_group_IT_number 19
_space_group_name_Hall 'P 2ac 2ab'
_space_group_name_H-M_alt 'P 21 21 21'
_atom_sites_solution_hydrogens geom
_atom_sites_solution_primary dual
_audit_creation_date 2023-11-24
_audit_creation_method
;
Olex2 1.5
(compiled 2021.08.20 svn.r13c46975 for OlexSys, GUI svn.r6396)
;
_audit_update_record
;
2024-04-03 deposited with the CCDC.	2024-06-10 downloaded from the CCDC.
;
_cell_angle_alpha 90
_cell_angle_beta 90
_cell_angle_gamma 90
_cell_formula_units_Z 8
_cell_length_a 17.7077(7)
_cell_length_b 19.2040(7)
_cell_length_c 20.5693(7)
_cell_measurement_reflns_used 9862
_cell_measurement_temperature 150.00
_cell_measurement_theta_max 56.90
_cell_measurement_theta_min 2.86
_cell_volume 6994.8(4)
_computing_cell_refinement 'SAINT V8.40B (?, 2016)'
_computing_data_reduction 'SAINT V8.40B (?, 2016)'
_computing_molecular_graphics 'Olex2 1.5 (Dolomanov et al., 2009)'
_computing_publication_material 'Olex2 1.5 (Dolomanov et al., 2009)'
_computing_structure_refinement 'SHELXL 2018/3 (Sheldrick, 2015)'
_computing_structure_solution 'SHELXT 2014/5 (Sheldrick, 2014)'
_diffrn_ambient_temperature 150.00
_diffrn_measured_fraction_theta_full 0.999
_diffrn_measured_fraction_theta_max 0.998
_diffrn_measurement_device_type 'Bruker APEX-II CCD'
_diffrn_measurement_method '\f and \w scans'
_diffrn_radiation_monochromator graphite
_diffrn_radiation_type MoK\a
_diffrn_radiation_wavelength 0.71073
_diffrn_reflns_av_R_equivalents 0.0661
_diffrn_reflns_av_unetI/netI 0.0481
_diffrn_reflns_Laue_measured_fraction_full 0.999
_diffrn_reflns_Laue_measured_fraction_max 0.998
_diffrn_reflns_limit_h_max 22
_diffrn_reflns_limit_h_min -20
_diffrn_reflns_limit_k_max 24
_diffrn_reflns_limit_k_min -23
_diffrn_reflns_limit_l_max 25
_diffrn_reflns_limit_l_min -24
_diffrn_reflns_number 78110
_diffrn_reflns_point_group_measured_fraction_full 0.999
_diffrn_reflns_point_group_measured_fraction_max 0.996
_diffrn_reflns_theta_full 25.242
_diffrn_reflns_theta_max 26.400
_diffrn_reflns_theta_min 1.451
_diffrn_source_current 1.4
_diffrn_source_power 0.07
_diffrn_source_voltage 50.0
_diffrn_standards_number 0
_exptl_absorpt_coefficient_mu 0.606
_exptl_absorpt_correction_T_max 0.7512
_exptl_absorpt_correction_T_min 0.6184
_exptl_absorpt_correction_type multi-scan
_exptl_absorpt_process_details
;
SADABS-2016/2 (Bruker,2016/2) was used for absorption correction.
wR2(int) was 0.1176 before and 0.0840 after correction.
The Ratio of minimum to maximum transmission is 0.8232.
The \l/2 correction factor is Not present.
;
_exptl_crystal_colour colourless
_exptl_crystal_colour_primary colourless
_exptl_crystal_density_diffrn 1.462
_exptl_crystal_description block
_exptl_crystal_F_000 3136
_exptl_crystal_size_max 0.2
_exptl_crystal_size_mid 0.16
_exptl_crystal_size_min 0.12
_refine_diff_density_max 0.838
_refine_diff_density_min -0.464
_refine_diff_density_rms 0.079
_refine_ls_abs_structure_details
;
 Flack x determined using 4803 quotients [(I+)-(I-)]/[(I+)+(I-)]
 (Parsons, Flack and Wagner, Acta Cryst. B69 (2013) 249-259).
;
_refine_ls_abs_structure_Flack -0.745(12)
_refine_ls_extinction_method none
_refine_ls_goodness_of_fit_ref 1.078
_refine_ls_hydrogen_treatment constr
_refine_ls_matrix_type full
_refine_ls_number_parameters 877
_refine_ls_number_reflns 14285
_refine_ls_number_restraints 72
_refine_ls_restrained_S_all 1.100
_refine_ls_R_factor_all 0.0585
_refine_ls_R_factor_gt 0.0499
_refine_ls_shift/su_max 0.001
_refine_ls_shift/su_mean 0.000
_refine_ls_structure_factor_coef Fsqd
_refine_ls_weighting_details 'w=1/[\s^2^(Fo^2^)+(0.0756P)^2^+3.1741P] where P=(Fo^2^+2Fc^2^)/3'
_refine_ls_weighting_scheme calc
_refine_ls_wR_factor_gt 0.1349
_refine_ls_wR_factor_ref 0.1408
_reflns_Friedel_coverage 0.829
_reflns_Friedel_fraction_full 0.999
_reflns_Friedel_fraction_max 0.994
_reflns_number_gt 12271
_reflns_number_total 14285
_reflns_threshold_expression 'I > 2\s(I)'
_cod_data_source_file d4dt00980k2.cif
_cod_data_source_block 20231120_2_0m
_cod_depositor_comments 'Adding full bibliography for 7716424--7716428.cif.'
_cod_database_code 7716428
_shelx_shelxl_version_number 2018/3
_shelx_space_group_comment
;
The symmetry employed for this shelxl refinement is uniquely defined
by the following loop, which should always be used as a source of
symmetry information in preference to the above space-group names.
They are only intended as comments.
;
_shelx_estimated_absorpt_t_max 0.931
_shelx_estimated_absorpt_t_min 0.888
_olex2_refinement_description
;
1. Fixed Uiso
 At 1.2 times of:
  All C(H) groups, All C(H,H) groups, All N(H,H) groups
 At 1.5 times of:
  All C(H,H,H) groups
2. Uiso/Uaniso restraints and constraints
N14 \\sim C57 \\sim C58: within 2A with sigma of 0.01 and sigma for terminal
atoms of 0.02 within 2A
F3 \\sim B1 \\sim F2 \\sim F1 \\sim F4: within 2A with sigma of 0.01 and sigma
for terminal atoms of 0.02 within 2A
F10 \\sim F11 \\sim B3 \\sim F12 \\sim F9: within 2A with sigma of 0.01 and
sigma for terminal atoms of 0.02 within 2A
N13 \\sim C55 \\sim C56: within 2A with sigma of 0.01 and sigma for terminal
atoms of 0.02 within 2A
3. Others
 Sof(H15A)=Sof(Pd3)=1-FVAR(1)
 Sof(Pd2)=Sof(H15)=FVAR(1)
 Sof(H16A)=Sof(Pd4)=1-FVAR(2)
 Sof(Pd1)=Sof(H16)=FVAR(2)
4.a Secondary CH2 refined with riding coordinates:
 C6(H6A,H6B), C7(H7A,H7B), C8(H8A,H8B), C14(H14A,H14B), C21(H21A,H21B),
 C25(H25A,H25B), C26(H26A,H26B), C27(H27A,H27B), C30(H30A,H30B), C31(H31A,H31B),
  C32(H32A,H32B), C36(H36A,H36B), C43(H43A,H43B), C47(H47A,H47B), C48(H48A,
 H48B), C49(H49A,H49B)
4.b Aromatic/amide H refined with riding coordinates:
 N16(H16), N16(H16A), C9(H9), C10(H10), C16(H16B), C17(H17), C18(H18),
 C22(H22), C23(H23), N15(H15), N15(H15A), C33(H33), C34(H34), C38(H38),
 C39(H39), C40(H40), C45(H45), C46(H46)
4.c Idealised Me refined as rotating group:
 C5(H5A,H5B,H5C), C13(H13A,H13B,H13C), C28(H28A,H28B,H28C), C60(H60A,H60B,
 H60C), C29(H29A,H29B,H29C), C50(H50A,H50B,H50C), C52(H52A,H52B,H52C), C54(H54A,
 H54B,H54C), C56(H56A,H56B,H56C), C58(H58A,H58B,H58C)
;
_olex2_submission_special_instructions 'No special instructions were received'

loop_
_space_group_symop_operation_xyz
'x, y, z'
'-x+1/2, -y, z+1/2'
'-x, y+1/2, -z+1/2'
'x+1/2, -y+1/2, -z'

loop_
_atom_site_label
_atom_site_type_symbol
_atom_site_fract_x
_atom_site_fract_y
_atom_site_fract_z
_atom_site_U_iso_or_equiv
_atom_site_adp_type
_atom_site_occupancy
_atom_site_site_symmetry_order
_atom_site_calc_flag
_atom_site_refinement_flags_posn
_atom_site_refinement_flags_adp
_atom_site_refinement_flags_occupancy
_atom_site_disorder_assembly
_atom_site_disorder_group
Pd1 Pd 0.5496(6) -0.0016(4) 0.4972(7) 0.0143(17) Uani 0.25(3) 1 d . . P A 1
N16 N 0.5041(3) 0.0733(3) 0.4437(3) 0.0424(13) Uani 1 1 d . . . . .
H16 H 0.493966 0.113709 0.461881 0.051 Uiso 0.25(3) 1 calc R U P A 1
H16A H 0.492982 0.114606 0.459554 0.051 Uiso 0.75(3) 1 calc R U P A 2
O2 O 0.5008(3) 0.0045(3) 0.3525(2) 0.0502(12) Uani 1 1 d . . . . .
N5 N 0.5948(3) -0.0649(3) 0.5678(3) 0.0478(14) Uani 1 1 d . . . . .
N6 N 0.4107(3) -0.0094(3) 0.5920(3) 0.0468(14) Uani 1 1 d . . . . .
N7 N 0.7042(3) 0.0726(3) 0.5052(3) 0.0443(12) Uani 1 1 d . . . . .
N8 N 0.3882(3) -0.0530(3) 0.4978(3) 0.0447(12) Uani 1 1 d . . . . .
N12 N 0.6875(3) 0.0198(4) 0.4142(3) 0.0484(14) Uani 1 1 d . . . . .
C5 C 0.6161(11) 0.2770(7) 0.6257(7) 0.150(7) Uani 1 1 d . . . . .
H5A H 0.571378 0.273647 0.597731 0.225 Uiso 1 1 calc R U . . .
H5B H 0.651944 0.310161 0.606709 0.225 Uiso 1 1 calc R U . . .
H5C H 0.600943 0.293188 0.668953 0.225 Uiso 1 1 calc R U . . .
C6 C 0.6524(7) 0.2074(5) 0.6312(5) 0.077(3) Uani 1 1 d . . . . .
H6A H 0.702560 0.212701 0.651768 0.092 Uiso 1 1 calc R U . . .
H6B H 0.621225 0.177373 0.659673 0.092 Uiso 1 1 calc R U . . .
C7 C 0.6615(7) 0.1733(5) 0.5680(5) 0.082(3) Uani 1 1 d . . . . .
H7A H 0.695247 0.202291 0.540768 0.098 Uiso 1 1 calc R U . . .
H7B H 0.611634 0.171675 0.546217 0.098 Uiso 1 1 calc R U . . .
C8 C 0.6931(5) 0.1004(4) 0.5707(4) 0.0500(17) Uani 1 1 d . . . . .
H8A H 0.741986 0.100917 0.594064 0.060 Uiso 1 1 calc R U . . .
H8B H 0.657953 0.069953 0.595011 0.060 Uiso 1 1 calc R U . . .
C9 C 0.7668(4) 0.0870(4) 0.4659(4) 0.0548(19) Uani 1 1 d . . . . .
H9 H 0.809188 0.114713 0.477416 0.066 Uiso 1 1 calc R U . . .
C10 C 0.7562(4) 0.0552(5) 0.4103(4) 0.057(2) Uani 1 1 d . . . . .
H10 H 0.789281 0.056003 0.373958 0.068 Uiso 1 1 calc R U . . .
C11 C 0.6555(4) 0.0325(3) 0.4721(3) 0.0407(14) Uani 1 1 d . . . . .
C12 C 0.4892(4) 0.0647(4) 0.3841(4) 0.0493(17) Uani 1 1 d . . . . .
C13 C 0.4577(5) 0.1193(4) 0.3402(5) 0.068(2) Uani 1 1 d . . . . .
H13A H 0.442643 0.159892 0.365938 0.103 Uiso 1 1 calc R U . . .
H13B H 0.413606 0.100697 0.317215 0.103 Uiso 1 1 calc R U . . .
H13C H 0.496224 0.133150 0.308475 0.103 Uiso 1 1 calc R U . . .
C14 C 0.6584(5) -0.0199(6) 0.3587(4) 0.066(2) Uani 1 1 d . . . . .
H14A H 0.700738 -0.043410 0.336189 0.080 Uiso 1 1 calc R U . . .
H14B H 0.634046 0.012230 0.327388 0.080 Uiso 1 1 calc R U . . .
C15 C 0.6020(4) -0.0733(4) 0.3809(3) 0.0480(17) Uani 1 1 d . . . . .
C16 C 0.6227(5) -0.1397(5) 0.4022(4) 0.061(2) Uani 1 1 d . . . . .
H16B H 0.674022 -0.153828 0.398984 0.073 Uiso 1 1 calc R U . . .
C17 C 0.5719(5) -0.1838(4) 0.4270(4) 0.062(2) Uani 1 1 d . . . . .
H17 H 0.587715 -0.228900 0.440264 0.074 Uiso 1 1 calc R U . . .
C18 C 0.4965(5) -0.1652(4) 0.4338(4) 0.058(2) Uani 1 1 d . . . . .
H18 H 0.461380 -0.197010 0.452210 0.070 Uiso 1 1 calc R U . . .
C19 C 0.5250(4) -0.0560(3) 0.3844(3) 0.0395(14) Uani 1 1 d . . . . .
C20 C 0.4725(4) -0.0992(3) 0.4133(3) 0.0413(15) Uani 1 1 d . . . . .
C21 C 0.3939(4) -0.0745(4) 0.4275(4) 0.0535(19) Uani 1 1 d . . . . .
H21A H 0.357349 -0.112353 0.418515 0.064 Uiso 1 1 calc R U . . .
H21B H 0.381372 -0.034533 0.399161 0.064 Uiso 1 1 calc R U . . .
C22 C 0.3228(4) -0.0596(4) 0.5346(4) 0.057(2) Uani 1 1 d . . . . .
H22 H 0.276799 -0.080457 0.520905 0.068 Uiso 1 1 calc R U . . .
C23 C 0.3362(4) -0.0317(4) 0.5923(4) 0.057(2) Uani 1 1 d . . . . .
H23 H 0.301402 -0.027737 0.627245 0.068 Uiso 1 1 calc R U . . .
C24 C 0.4426(4) -0.0227(3) 0.5333(3) 0.0421(14) Uani 1 1 d . . . . .
C25 C 0.4486(5) 0.0231(4) 0.6474(4) 0.0575(18) Uani 1 1 d . . . . .
H25A H 0.503030 0.028483 0.637685 0.069 Uiso 1 1 calc R U . . .
H25B H 0.443504 -0.007086 0.686121 0.069 Uiso 1 1 calc R U . . .
C26 C 0.4140(6) 0.0943(4) 0.6614(4) 0.063(2) Uani 1 1 d . . . . .
H26A H 0.420237 0.124702 0.622932 0.076 Uiso 1 1 calc R U . . .
H26B H 0.359228 0.088899 0.669702 0.076 Uiso 1 1 calc R U . . .
C27 C 0.4508(7) 0.1284(5) 0.7197(5) 0.082(3) Uani 1 1 d . . . . .
H27A H 0.448050 0.096547 0.757513 0.099 Uiso 1 1 calc R U . . .
H27B H 0.504690 0.137428 0.710202 0.099 Uiso 1 1 calc R U . . .
C28 C 0.4119(10) 0.1956(5) 0.7359(6) 0.127(6) Uani 1 1 d . . . . .
H28A H 0.426820 0.231322 0.704386 0.191 Uiso 1 1 calc R U . . .
H28B H 0.426478 0.210392 0.779693 0.191 Uiso 1 1 calc R U . . .
H28C H 0.357102 0.188875 0.734057 0.191 Uiso 1 1 calc R U . . .
C59 C 0.6171(4) -0.1030(4) 0.6054(4) 0.0470(17) Uani 1 1 d . . . . .
C60 C 0.6463(6) -0.1519(5) 0.6535(4) 0.069(2) Uani 1 1 d . . . . .
H60A H 0.684782 -0.181590 0.633356 0.104 Uiso 1 1 calc R U . . .
H60B H 0.604945 -0.181025 0.669812 0.104 Uiso 1 1 calc R U . . .
H60C H 0.668838 -0.126092 0.689747 0.104 Uiso 1 1 calc R U . . .
Pd2 Pd 0.0538(2) 0.0189(3) 0.50781(12) 0.0300(4) Uani 0.84(2) 1 d . . P B 1
N15 N -0.0001(3) 0.0806(3) 0.4449(3) 0.0422(13) Uani 1 1 d . . . . .
H15 H -0.012351 0.122200 0.459431 0.051 Uiso 0.84(2) 1 calc R U P B 1
H15A H -0.005869 0.123202 0.459866 0.051 Uiso 0.16(2) 1 calc R U P B 2
O1 O -0.0089(3) 0.0049(2) 0.3583(2) 0.0456(11) Uani 1 1 d . . . . .
N3 N -0.0800(3) 0.0016(3) 0.6020(3) 0.0469(14) Uani 1 1 d . . . . .
N4 N -0.1044(3) -0.0516(3) 0.5122(3) 0.0437(13) Uani 1 1 d . . . . .
N9 N 0.1040(3) -0.0459(3) 0.5722(3) 0.0487(14) Uani 1 1 d . . . . .
N10 N 0.1846(3) 0.0351(3) 0.4116(3) 0.0492(14) Uani 1 1 d . . . . .
N11 N 0.2068(3) 0.0878(3) 0.5018(4) 0.0564(15) Uani 1 1 d . . . . .
C29 C 0.1367(11) 0.2907(7) 0.6296(7) 0.146(7) Uani 1 1 d . . . . .
H29A H 0.083985 0.287688 0.615294 0.219 Uiso 1 1 calc R U . . .
H29B H 0.165702 0.318265 0.598285 0.219 Uiso 1 1 calc R U . . .
H29C H 0.138797 0.313146 0.672406 0.219 Uiso 1 1 calc R U . . .
C30 C 0.1684(8) 0.2214(6) 0.6340(5) 0.090(3) Uani 1 1 d . . . . .
H30A H 0.135947 0.191799 0.661824 0.108 Uiso 1 1 calc R U . . .
H30B H 0.219201 0.223637 0.653999 0.108 Uiso 1 1 calc R U . . .
C31 C 0.1740(7) 0.1899(6) 0.5666(5) 0.087(3) Uani 1 1 d . . . . .
H31A H 0.124041 0.192985 0.545158 0.104 Uiso 1 1 calc R U . . .
H31B H 0.210174 0.217543 0.540471 0.104 Uiso 1 1 calc R U . . .
C32 C 0.1986(5) 0.1166(5) 0.5671(4) 0.064(2) Uani 1 1 d . . . . .
H32A H 0.247613 0.113139 0.590072 0.077 Uiso 1 1 calc R U . . .
H32B H 0.161308 0.088505 0.591529 0.077 Uiso 1 1 calc R U . . .
C33 C 0.2672(4) 0.1003(5) 0.4608(5) 0.067(2) Uani 1 1 d . . . . .
H33 H 0.310294 0.127781 0.470763 0.081 Uiso 1 1 calc R U . . .
C34 C 0.2544(4) 0.0675(5) 0.4052(5) 0.062(2) Uani 1 1 d . . . . .
H34 H 0.286621 0.066262 0.368329 0.075 Uiso 1 1 calc R U . . .
C35 C 0.1552(4) 0.0481(4) 0.4710(4) 0.0477(16) Uani 1 1 d . . . . .
C36 C 0.1510(4) -0.0052(5) 0.3574(4) 0.059(2) Uani 1 1 d . . . . .
H36A H 0.191639 -0.025756 0.330497 0.070 Uiso 1 1 calc R U . . .
H36B H 0.120801 0.026234 0.329405 0.070 Uiso 1 1 calc R U . . .
C37 C 0.1012(4) -0.0622(4) 0.3836(3) 0.0444(16) Uani 1 1 d . . . . .
C38 C 0.1299(5) -0.1246(5) 0.4059(4) 0.057(2) Uani 1 1 d . . . . .
H38 H 0.181973 -0.134410 0.399931 0.069 Uiso 1 1 calc R U . . .
C39 C 0.0853(5) -0.1724(4) 0.4363(4) 0.056(2) Uani 1 1 d . . . . .
H39 H 0.106442 -0.215500 0.450003 0.067 Uiso 1 1 calc R U . . .
C40 C 0.0107(5) -0.1590(4) 0.4473(4) 0.057(2) Uani 1 1 d . . . . .
H40 H -0.019219 -0.192368 0.469713 0.068 Uiso 1 1 calc R U . . .
C41 C -0.0223(4) -0.0968(3) 0.4261(4) 0.0428(16) Uani 1 1 d . . . . .
C42 C 0.0236(4) -0.0511(3) 0.3918(3) 0.0404(15) Uani 1 1 d . . . . .
C43 C -0.1016(4) -0.0781(4) 0.4440(4) 0.0470(17) Uani 1 1 d . . . . .
H43A H -0.120664 -0.041839 0.413988 0.056 Uiso 1 1 calc R U . . .
H43B H -0.134393 -0.119572 0.439847 0.056 Uiso 1 1 calc R U . . .
C44 C -0.0505(4) -0.0131(3) 0.5431(3) 0.0404(13) Uani 1 1 d . . . . .
C45 C -0.1658(4) -0.0610(4) 0.5527(4) 0.055(2) Uani 1 1 d . . . . .
H45 H -0.210142 -0.086949 0.543179 0.066 Uiso 1 1 calc R U . . .
C46 C -0.1510(5) -0.0269(4) 0.6075(4) 0.059(2) Uani 1 1 d . . . . .
H46 H -0.183717 -0.022840 0.643937 0.071 Uiso 1 1 calc R U . . .
C47 C -0.0415(5) 0.0425(5) 0.6524(4) 0.067(2) Uani 1 1 d . . . . .
H47A H 0.009191 0.056666 0.637084 0.081 Uiso 1 1 calc R U . . .
H47B H -0.035445 0.014260 0.692324 0.081 Uiso 1 1 calc R U . . .
C48 C -0.0911(6) 0.1092(6) 0.6673(5) 0.080(3) Uani 1 1 d . . . . .
H48A H -0.099984 0.134944 0.626326 0.096 Uiso 1 1 calc R U . . .
H48B H -0.140843 0.094210 0.684357 0.096 Uiso 1 1 calc R U . . .
C49 C -0.0556(7) 0.1558(6) 0.7144(5) 0.093(3) Uani 1 1 d . . . . .
H49A H -0.009157 0.176121 0.695417 0.112 Uiso 1 1 calc R U . . .
H49B H -0.041225 0.129285 0.753790 0.112 Uiso 1 1 calc R U . . .
C50 C -0.1090(8) 0.2123(6) 0.7321(6) 0.104(4) Uani 1 1 d . . . . .
H50A H -0.129682 0.233258 0.692505 0.156 Uiso 1 1 calc R U . . .
H50B H -0.082400 0.247935 0.757378 0.156 Uiso 1 1 calc R U . . .
H50C H -0.150317 0.192966 0.758251 0.156 Uiso 1 1 calc R U . . .
C51 C -0.0191(4) 0.0674(4) 0.3864(4) 0.0449(16) Uani 1 1 d . . . . .
C52 C -0.0541(5) 0.1177(4) 0.3406(4) 0.060(2) Uani 1 1 d . . . . .
H52A H -0.074483 0.157271 0.365043 0.090 Uiso 1 1 calc R U . . .
H52B H -0.094957 0.094708 0.316766 0.090 Uiso 1 1 calc R U . . .
H52C H -0.015847 0.134311 0.309856 0.090 Uiso 1 1 calc R U . . .
C53 C 0.1284(5) -0.0827(5) 0.6100(4) 0.0536(19) Uani 1 1 d . . . . .
C54 C 0.1589(6) -0.1300(5) 0.6579(4) 0.071(2) Uani 1 1 d . . . . .
H54A H 0.205146 -0.151338 0.640964 0.106 Uiso 1 1 calc R U . . .
H54B H 0.121710 -0.166497 0.667298 0.106 Uiso 1 1 calc R U . . .
H54C H 0.170393 -0.104380 0.697849 0.106 Uiso 1 1 calc R U . . .
F1 F 0.7352(4) -0.1949(3) 0.5202(5) 0.134(3) Uani 1 1 d . U . . .
F2 F 0.7354(4) -0.2834(4) 0.4529(4) 0.121(3) Uani 1 1 d . U . . .
F3 F 0.7734(5) -0.2927(6) 0.5514(5) 0.164(4) Uani 1 1 d . U . . .
F4 F 0.8486(4) -0.2402(3) 0.4898(4) 0.122(3) Uani 1 1 d . U . . .
B1 B 0.7736(5) -0.2488(4) 0.4973(5) 0.054(2) Uani 1 1 d . U . . .
F5 F 0.7132(6) -0.0373(4) 0.7548(4) 0.160(4) Uani 1 1 d . . . . .
F6 F 0.7375(4) 0.0664(4) 0.7192(3) 0.112(3) Uani 1 1 d . . . . .
F7 F 0.6641(3) 0.0514(4) 0.8039(2) 0.096(2) Uani 1 1 d . . . . .
F8 F 0.6222(3) 0.0230(4) 0.7040(3) 0.104(2) Uani 1 1 d . . . . .
B4 B 0.6830(5) 0.0271(6) 0.7462(4) 0.055(2) Uani 1 1 d . . . . .
F9 F 0.4713(6) 0.2947(4) 0.4798(5) 0.161(4) Uani 1 1 d . U . . .
F10 F 0.4419(5) 0.1885(3) 0.5081(4) 0.140(3) Uani 1 1 d . U . . .
F11 F 0.3669(6) 0.2437(6) 0.4453(5) 0.166(4) Uani 1 1 d . U . . .
F12 F 0.3806(6) 0.2766(6) 0.5478(6) 0.170(4) Uani 1 1 d . U . . .
B3 B 0.4175(9) 0.2507(5) 0.4967(7) 0.089(4) Uani 1 1 d . U . . .
F13 F 0.3361(5) 0.0119(4) 0.2820(3) 0.124(3) Uani 1 1 d . . . . .
F14 F 0.3784(4) -0.0676(6) 0.2128(4) 0.158(4) Uani 1 1 d . . . . .
F15 F 0.2986(4) -0.0917(4) 0.2957(3) 0.121(3) Uani 1 1 d . . . . .
F16 F 0.2614(4) -0.0356(6) 0.2096(4) 0.144(3) Uani 1 1 d . . . . .
B2 B 0.3177(6) -0.0465(5) 0.2483(4) 0.056(2) Uani 1 1 d . . . . .
N13 N 0.4701(7) -0.3425(6) 0.3218(7) 0.128(4) Uani 1 1 d . U . . .
C55 C 0.4240(8) -0.3038(7) 0.3201(6) 0.095(3) Uani 1 1 d . U . . .
C56 C 0.3654(8) -0.2507(8) 0.3159(6) 0.116(5) Uani 1 1 d . U . . .
H56A H 0.323609 -0.268073 0.289225 0.174 Uiso 1 1 calc R U . . .
H56B H 0.386361 -0.208554 0.296075 0.174 Uiso 1 1 calc R U . . .
H56C H 0.346886 -0.239900 0.359651 0.174 Uiso 1 1 calc R U . . .
N14 N 0.4444(10) -0.1599(7) 0.6913(8) 0.161(6) Uani 1 1 d . U . . .
C57 C 0.4082(10) -0.2070(8) 0.6872(8) 0.124(5) Uani 1 1 d . U . . .
C58 C 0.3600(9) -0.2683(7) 0.6825(6) 0.117(5) Uani 1 1 d . U . . .
H58A H 0.337265 -0.270409 0.639166 0.175 Uiso 1 1 calc R U . . .
H58B H 0.320103 -0.265567 0.715418 0.175 Uiso 1 1 calc R U . . .
H58C H 0.390391 -0.310270 0.689925 0.175 Uiso 1 1 calc R U . . .
Pd3 Pd 0.0454(7) 0.0021(13) 0.5081(5) 0.023(2) Uani 0.16(2) 1 d . . P B 2
Pd4 Pd 0.5501(2) 0.0050(3) 0.5077(4) 0.0333(8) Uani 0.75(3) 1 d . . P A 2

loop_
_atom_site_aniso_label
_atom_site_aniso_U_11
_atom_site_aniso_U_22
_atom_site_aniso_U_33
_atom_site_aniso_U_23
_atom_site_aniso_U_13
_atom_site_aniso_U_12
Pd1 0.0170(18) 0.015(3) 0.011(3) -0.0055(14) 0.0000(14) 0.0013(9)
N16 0.039(3) 0.042(3) 0.046(3) 0.001(2) 0.006(3) 0.005(2)
O2 0.061(3) 0.052(3) 0.037(2) 0.003(2) -0.006(2) 0.004(2)
N5 0.048(3) 0.052(3) 0.043(3) -0.001(3) 0.001(3) 0.004(3)
N6 0.042(3) 0.053(3) 0.045(3) -0.003(3) 0.012(2) 0.002(3)
N7 0.035(3) 0.050(3) 0.048(3) 0.001(3) 0.005(3) -0.001(2)
N8 0.029(2) 0.052(3) 0.054(3) -0.009(3) 0.009(3) -0.002(2)
N12 0.029(3) 0.074(4) 0.043(3) -0.006(3) 0.008(2) -0.003(3)
C5 0.27(2) 0.080(8) 0.103(10) 0.006(7) 0.060(12) 0.068(11)
C6 0.101(8) 0.064(5) 0.066(6) -0.008(4) -0.005(5) 0.002(5)
C7 0.122(9) 0.066(5) 0.057(5) 0.011(4) 0.021(6) 0.014(6)
C8 0.056(5) 0.054(4) 0.039(4) -0.002(3) -0.001(3) -0.010(3)
C9 0.029(4) 0.071(5) 0.064(5) -0.010(4) 0.008(3) -0.012(3)
C10 0.030(4) 0.082(5) 0.058(5) -0.009(4) 0.018(3) -0.009(4)
C11 0.032(3) 0.049(3) 0.041(3) 0.004(3) -0.001(3) 0.001(3)
C12 0.046(4) 0.052(4) 0.050(5) 0.011(3) 0.000(3) -0.001(3)
C13 0.068(6) 0.063(5) 0.075(6) 0.029(4) -0.001(5) 0.001(5)
C14 0.044(4) 0.112(7) 0.043(4) -0.011(5) 0.009(3) -0.016(5)
C15 0.040(4) 0.064(5) 0.041(4) -0.013(3) 0.005(3) 0.007(4)
C16 0.048(5) 0.081(6) 0.054(5) -0.021(4) -0.003(4) 0.030(4)
C17 0.069(6) 0.056(4) 0.062(5) -0.010(4) -0.006(4) 0.022(4)
C18 0.072(5) 0.052(4) 0.050(4) -0.003(3) 0.005(4) -0.002(4)
C19 0.037(3) 0.045(3) 0.036(3) -0.003(3) 0.005(3) 0.000(3)
C20 0.039(4) 0.044(3) 0.040(4) -0.008(3) 0.004(3) -0.002(3)
C21 0.029(4) 0.071(5) 0.061(5) -0.019(4) 0.002(3) 0.000(3)
C22 0.039(4) 0.069(5) 0.063(5) -0.014(4) 0.013(3) -0.005(3)
C23 0.038(4) 0.062(5) 0.070(5) -0.006(4) 0.022(4) -0.005(3)
C24 0.039(3) 0.046(3) 0.041(3) 0.002(3) 0.006(3) 0.004(3)
C25 0.059(5) 0.068(5) 0.046(4) -0.011(3) 0.012(4) 0.000(5)
C26 0.078(6) 0.064(5) 0.048(4) 0.000(4) -0.006(4) -0.008(4)
C27 0.092(7) 0.093(7) 0.062(5) -0.023(5) 0.013(6) -0.023(6)
C28 0.216(17) 0.062(6) 0.104(9) -0.026(6) 0.020(10) -0.019(8)
C59 0.047(4) 0.051(4) 0.043(4) 0.006(3) 0.004(3) 0.010(3)
C60 0.090(7) 0.058(5) 0.060(5) 0.016(4) -0.011(5) 0.010(5)
Pd2 0.0258(7) 0.0275(9) 0.0369(6) -0.0020(5) 0.0029(4) -0.0047(5)
N15 0.038(3) 0.038(3) 0.050(4) 0.001(2) 0.007(3) 0.001(2)
O1 0.049(3) 0.047(3) 0.041(2) -0.002(2) 0.000(2) 0.003(2)
N3 0.041(3) 0.052(3) 0.047(3) -0.003(3) 0.014(2) 0.002(3)
N4 0.029(2) 0.047(3) 0.055(3) -0.002(3) 0.009(3) -0.001(2)
N9 0.038(3) 0.063(4) 0.045(3) 0.006(3) 0.005(3) -0.001(3)
N10 0.029(3) 0.063(4) 0.055(4) -0.003(3) 0.009(3) -0.003(3)
N11 0.042(3) 0.068(3) 0.060(4) -0.005(4) -0.005(3) -0.010(3)
C29 0.25(2) 0.096(10) 0.090(9) 0.009(7) 0.051(11) 0.059(12)
C30 0.135(10) 0.072(6) 0.063(6) -0.006(5) 0.009(6) 0.012(7)
C31 0.107(8) 0.098(7) 0.055(5) 0.014(5) 0.011(6) 0.024(6)
C32 0.063(5) 0.076(6) 0.055(5) -0.001(4) -0.014(4) -0.021(4)
C33 0.036(4) 0.082(6) 0.084(6) 0.001(5) -0.001(4) -0.017(4)
C34 0.023(3) 0.080(5) 0.084(6) -0.009(5) 0.011(4) -0.013(4)
C35 0.037(4) 0.052(4) 0.054(4) -0.003(3) -0.005(3) -0.006(3)
C36 0.041(4) 0.079(5) 0.055(4) -0.012(4) 0.009(3) -0.006(4)
C37 0.037(4) 0.055(4) 0.041(4) -0.015(3) 0.007(3) 0.000(3)
C38 0.046(4) 0.067(5) 0.058(5) -0.014(4) 0.002(4) 0.021(4)
C39 0.053(5) 0.048(4) 0.068(5) -0.007(4) 0.001(4) 0.016(3)
C40 0.068(5) 0.041(4) 0.062(5) -0.007(3) 0.010(4) -0.001(3)
C41 0.040(4) 0.040(3) 0.049(4) -0.011(3) 0.002(3) -0.003(3)
C42 0.036(3) 0.041(3) 0.044(4) -0.004(3) 0.000(3) 0.001(3)
C43 0.027(3) 0.056(4) 0.057(4) -0.009(3) 0.006(3) -0.004(3)
C44 0.036(3) 0.042(3) 0.043(3) 0.001(3) 0.012(3) 0.007(3)
C45 0.038(4) 0.054(4) 0.072(5) 0.005(4) 0.018(4) -0.002(3)
C46 0.050(4) 0.067(5) 0.061(5) 0.007(4) 0.020(4) 0.006(4)
C47 0.069(5) 0.084(6) 0.048(4) -0.021(4) 0.017(4) -0.015(5)
C48 0.062(6) 0.121(9) 0.057(5) -0.010(5) 0.013(5) 0.001(6)
C49 0.099(8) 0.118(9) 0.063(6) -0.022(5) 0.012(6) -0.025(8)
C50 0.136(11) 0.070(7) 0.106(9) -0.003(6) 0.039(8) 0.008(7)
C51 0.036(4) 0.047(4) 0.052(4) 0.009(3) 0.005(3) -0.001(3)
C52 0.053(5) 0.064(5) 0.064(5) 0.017(4) -0.008(4) 0.013(4)
C53 0.049(5) 0.066(5) 0.045(4) 0.000(4) 0.007(4) 0.011(4)
C54 0.075(6) 0.078(6) 0.059(5) 0.014(4) 0.002(5) 0.021(5)
F1 0.088(4) 0.099(4) 0.216(9) -0.092(5) -0.057(5) 0.032(3)
F2 0.085(4) 0.145(6) 0.134(6) -0.086(5) -0.041(4) 0.035(4)
F3 0.124(6) 0.203(9) 0.164(7) 0.084(7) -0.024(6) -0.042(6)
F4 0.061(4) 0.130(5) 0.174(8) 0.005(6) 0.025(4) -0.011(3)
B1 0.039(4) 0.053(4) 0.071(6) -0.019(5) 0.001(5) -0.002(3)
F5 0.226(10) 0.089(5) 0.166(8) -0.032(5) -0.110(7) 0.019(6)
F6 0.077(4) 0.182(7) 0.078(4) 0.034(4) 0.001(3) -0.043(4)
F7 0.082(4) 0.156(6) 0.049(3) -0.005(3) 0.002(3) 0.031(4)
F8 0.060(3) 0.191(7) 0.061(3) 0.024(4) -0.027(3) -0.028(4)
B4 0.045(5) 0.082(6) 0.038(4) 0.011(4) 0.001(4) -0.012(5)
F9 0.186(8) 0.117(6) 0.179(8) -0.005(6) -0.043(7) -0.069(6)
F10 0.214(8) 0.067(3) 0.139(6) -0.005(4) 0.035(7) 0.044(4)
F11 0.152(7) 0.195(9) 0.152(8) 0.027(7) -0.046(6) -0.091(7)
F12 0.157(8) 0.173(8) 0.180(9) -0.071(7) -0.018(7) 0.074(7)
B3 0.117(8) 0.045(4) 0.103(8) -0.018(6) -0.019(7) -0.010(5)
F13 0.165(7) 0.115(5) 0.093(5) -0.041(4) 0.000(5) -0.017(5)
F14 0.075(4) 0.268(11) 0.130(6) -0.082(7) 0.051(4) -0.017(6)
F15 0.150(6) 0.117(5) 0.096(5) 0.036(4) 0.036(4) 0.050(5)
F16 0.103(5) 0.232(10) 0.098(5) 0.015(6) -0.050(4) 0.022(6)
B2 0.056(5) 0.074(6) 0.037(4) -0.002(4) 0.007(4) 0.001(5)
N13 0.121(9) 0.100(8) 0.164(11) 0.026(8) 0.054(8) 0.018(7)
C55 0.088(8) 0.104(8) 0.093(7) 0.010(7) 0.027(6) 0.014(6)
C56 0.129(11) 0.148(12) 0.072(7) -0.024(7) -0.003(7) 0.044(10)
N14 0.198(14) 0.102(9) 0.183(12) 0.046(9) -0.084(11) -0.033(9)
C57 0.154(12) 0.098(9) 0.119(9) 0.023(8) -0.058(9) -0.013(9)
C58 0.153(12) 0.112(9) 0.086(8) 0.011(7) -0.009(8) -0.030(9)
Pd3 0.026(2) 0.030(5) 0.012(2) -0.004(2) 0.0012(16) -0.016(3)
Pd4 0.0325(7) 0.0449(12) 0.0224(14) -0.0048(8) 0.0041(6) 0.0033(8)

loop_
_atom_type_symbol
_atom_type_description
_atom_type_scat_dispersion_real
_atom_type_scat_dispersion_imag
_atom_type_scat_source
C C 0.0033 0.0016 'International Tables Vol C Tables 4.2.6.8 and 6.1.1.4'
H H 0.0000 0.0000 'International Tables Vol C Tables 4.2.6.8 and 6.1.1.4'
B B 0.0013 0.0007 'International Tables Vol C Tables 4.2.6.8 and 6.1.1.4'
F F 0.0171 0.0103 'International Tables Vol C Tables 4.2.6.8 and 6.1.1.4'
N N 0.0061 0.0033 'International Tables Vol C Tables 4.2.6.8 and 6.1.1.4'
O O 0.0106 0.0060 'International Tables Vol C Tables 4.2.6.8 and 6.1.1.4'
Pd Pd -0.9988 1.0072 'International Tables Vol C Tables 4.2.6.8 and 6.1.1.4'

loop_
_geom_angle_atom_site_label_1
_geom_angle_atom_site_label_2
_geom_angle_atom_site_label_3
_geom_angle
_geom_angle_site_symmetry_1
_geom_angle_site_symmetry_3
_geom_angle_publ_flag
N16 Pd1 N5 168.4(8) . . ?
N16 Pd1 C11 90.0(4) . . ?
N16 Pd1 C19 74.1(5) . . ?
N16 Pd1 C24 88.2(4) . . ?
N5 Pd1 C19 117.4(5) . . ?
N5 Pd1 C24 89.3(5) . . ?
C11 Pd1 N5 90.7(5) . . ?
C11 Pd1 C19 93.3(6) . . ?
C11 Pd1 C24 170.7(8) . . ?
C24 Pd1 C19 95.0(5) . . ?
Pd1 N16 H16 119.1 . . ?
C12 N16 Pd1 121.9(7) . . ?
C12 N16 H16 119.1 . . ?
C12 N16 H16A 115.6 . . ?
C12 N16 Pd4 128.9(6) . . ?
Pd4 N16 H16A 115.6 . . ?
C12 O2 C19 122.2(5) . . ?
C59 N5 Pd1 175.9(7) . . ?
C59 N5 Pd4 175.3(7) . . ?
C23 N6 C25 124.5(6) . . ?
C24 N6 C23 109.9(6) . . ?
C24 N6 C25 125.6(6) . . ?
C9 N7 C8 124.5(6) . . ?
C11 N7 C8 126.3(6) . . ?
C11 N7 C9 109.2(6) . . ?
C22 N8 C21 123.6(6) . . ?
C24 N8 C21 126.4(5) . . ?
C24 N8 C22 110.0(6) . . ?
C10 N12 C14 121.0(6) . . ?
C11 N12 C10 109.3(6) . . ?
C11 N12 C14 129.7(6) . . ?
H5A C5 H5B 109.5 . . ?
H5A C5 H5C 109.5 . . ?
H5B C5 H5C 109.5 . . ?
C6 C5 H5A 109.5 . . ?
C6 C5 H5B 109.5 . . ?
C6 C5 H5C 109.5 . . ?
C5 C6 H6A 109.1 . . ?
C5 C6 H6B 109.1 . . ?
H6A C6 H6B 107.8 . . ?
C7 C6 C5 112.4(9) . . ?
C7 C6 H6A 109.1 . . ?
C7 C6 H6B 109.1 . . ?
C6 C7 H7A 108.5 . . ?
C6 C7 H7B 108.5 . . ?
C6 C7 C8 115.0(8) . . ?
H7A C7 H7B 107.5 . . ?
C8 C7 H7A 108.5 . . ?
C8 C7 H7B 108.5 . . ?
N7 C8 C7 110.7(6) . . ?
N7 C8 H8A 109.5 . . ?
N7 C8 H8B 109.5 . . ?
C7 C8 H8A 109.5 . . ?
C7 C8 H8B 109.5 . . ?
H8A C8 H8B 108.1 . . ?
N7 C9 H9 126.3 . . ?
C10 C9 N7 107.4(6) . . ?
C10 C9 H9 126.3 . . ?
N12 C10 H10 126.2 . . ?
C9 C10 N12 107.6(6) . . ?
C9 C10 H10 126.2 . . ?
N7 C11 Pd1 129.9(6) . . ?
N7 C11 Pd4 123.0(5) . . ?
N12 C11 Pd1 123.5(6) . . ?
N12 C11 N7 106.6(6) . . ?
N12 C11 Pd4 130.3(6) . . ?
N16 C12 O2 123.4(7) . . ?
N16 C12 C13 124.9(8) . . ?
O2 C12 C13 111.6(7) . . ?
C12 C13 H13A 109.5 . . ?
C12 C13 H13B 109.5 . . ?
C12 C13 H13C 109.5 . . ?
H13A C13 H13B 109.5 . . ?
H13A C13 H13C 109.5 . . ?
H13B C13 H13C 109.5 . . ?
N12 C14 H14A 109.5 . . ?
N12 C14 H14B 109.5 . . ?
N12 C14 C15 110.5(6) . . ?
H14A C14 H14B 108.1 . . ?
C15 C14 H14A 109.5 . . ?
C15 C14 H14B 109.5 . . ?
C16 C15 C14 122.9(8) . . ?
C16 C15 C19 117.0(8) . . ?
C19 C15 C14 119.9(7) . . ?
C15 C16 H16B 119.3 . . ?
C17 C16 C15 121.4(8) . . ?
C17 C16 H16B 119.3 . . ?
C16 C17 H17 119.2 . . ?
C16 C17 C18 121.5(8) . . ?
C18 C17 H17 119.2 . . ?
C17 C18 H18 120.2 . . ?
C17 C18 C20 119.6(8) . . ?
C20 C18 H18 120.2 . . ?
O2 C19 Pd1 97.9(4) . . ?
O2 C19 C15 118.0(6) . . ?
C15 C19 Pd1 88.7(5) . . ?
C20 C19 Pd1 88.4(5) . . ?
C20 C19 O2 119.6(6) . . ?
C20 C19 C15 122.2(7) . . ?
C18 C20 C21 120.5(7) . . ?
C19 C20 C18 118.0(7) . . ?
C19 C20 C21 121.3(7) . . ?
N8 C21 H21A 109.7 . . ?
N8 C21 H21B 109.7 . . ?
C20 C21 N8 109.6(6) . . ?
C20 C21 H21A 109.7 . . ?
C20 C21 H21B 109.7 . . ?
H21A C21 H21B 108.2 . . ?
N8 C22 H22 126.2 . . ?
C23 C22 N8 107.5(7) . . ?
C23 C22 H22 126.2 . . ?
N6 C23 H23 126.5 . . ?
C22 C23 N6 107.0(7) . . ?
C22 C23 H23 126.5 . . ?
N6 C24 Pd1 131.3(7) . . ?
N6 C24 Pd4 124.5(6) . . ?
N8 C24 Pd1 123.1(6) . . ?
N8 C24 N6 105.5(6) . . ?
N8 C24 Pd4 129.9(5) . . ?
N6 C25 H25A 109.6 . . ?
N6 C25 H25B 109.6 . . ?
N6 C25 C26 110.3(7) . . ?
H25A C25 H25B 108.1 . . ?
C26 C25 H25A 109.6 . . ?
C26 C25 H25B 109.6 . . ?
C25 C26 H26A 109.3 . . ?
C25 C26 H26B 109.3 . . ?
H26A C26 H26B 108.0 . . ?
C27 C26 C25 111.4(8) . . ?
C27 C26 H26A 109.3 . . ?
C27 C26 H26B 109.3 . . ?
C26 C27 H27A 109.6 . . ?
C26 C27 H27B 109.6 . . ?
H27A C27 H27B 108.1 . . ?
C28 C27 C26 110.5(10) . . ?
C28 C27 H27A 109.6 . . ?
C28 C27 H27B 109.6 . . ?
C27 C28 H28A 109.5 . . ?
C27 C28 H28B 109.5 . . ?
C27 C28 H28C 109.5 . . ?
H28A C28 H28B 109.5 . . ?
H28A C28 H28C 109.5 . . ?
H28B C28 H28C 109.5 . . ?
N5 C59 C60 179.6(9) . . ?
C59 C60 H60A 109.5 . . ?
C59 C60 H60B 109.5 . . ?
C59 C60 H60C 109.5 . . ?
H60A C60 H60B 109.5 . . ?
H60A C60 H60C 109.5 . . ?
H60B C60 H60C 109.5 . . ?
N15 Pd2 N9 177.4(4) . . ?
N15 Pd2 C35 91.0(3) . . ?
N15 Pd2 C44 88.7(3) . . ?
N9 Pd2 C35 91.5(3) . . ?
N9 Pd2 C44 88.8(3) . . ?
C35 Pd2 C44 178.2(4) . . ?
Pd2 N15 H15 115.9 . . ?
C51 N15 Pd2 128.3(5) . . ?
C51 N15 H15 115.9 . . ?
C51 N15 H15A 119.0 . . ?
C51 N15 Pd3 122.0(7) . . ?
Pd3 N15 H15A 119.0 . . ?
C51 O1 C42 121.9(5) . . ?
C44 N3 C46 110.1(6) . . ?
C44 N3 C47 124.5(6) . . ?
C46 N3 C47 125.3(6) . . ?
C44 N4 C43 126.8(5) . . ?
C44 N4 C45 109.9(6) . . ?
C45 N4 C43 123.2(6) . . ?
C53 N9 Pd2 176.1(6) . . ?
C53 N9 Pd3 167.7(9) . . ?
C34 N10 C36 121.3(6) . . ?
C35 N10 C34 110.2(7) . . ?
C35 N10 C36 128.5(6) . . ?
C33 N11 C32 124.9(7) . . ?
C35 N11 C32 125.4(7) . . ?
C35 N11 C33 109.6(7) . . ?
H29A C29 H29B 109.5 . . ?
H29A C29 H29C 109.5 . . ?
H29B C29 H29C 109.5 . . ?
C30 C29 H29A 109.5 . . ?
C30 C29 H29B 109.5 . . ?
C30 C29 H29C 109.5 . . ?
C29 C30 H30A 109.8 . . ?
C29 C30 H30B 109.8 . . ?
C29 C30 C31 109.6(10) . . ?
H30A C30 H30B 108.2 . . ?
C31 C30 H30A 109.8 . . ?
C31 C30 H30B 109.8 . . ?
C30 C31 H31A 108.9 . . ?
C30 C31 H31B 108.9 . . ?
H31A C31 H31B 107.8 . . ?
C32 C31 C30 113.2(8) . . ?
C32 C31 H31A 108.9 . . ?
C32 C31 H31B 108.9 . . ?
N11 C32 C31 112.6(8) . . ?
N11 C32 H32A 109.1 . . ?
N11 C32 H32B 109.1 . . ?
C31 C32 H32A 109.1 . . ?
C31 C32 H32B 109.1 . . ?
H32A C32 H32B 107.8 . . ?
N11 C33 H33 125.9 . . ?
C34 C33 N11 108.1(7) . . ?
C34 C33 H33 125.9 . . ?
N10 C34 H34 126.8 . . ?
C33 C34 N10 106.5(7) . . ?
C33 C34 H34 126.8 . . ?
N10 C35 Pd2 128.9(5) . . ?
N10 C35 Pd3 124.3(6) . . ?
N11 C35 Pd2 125.5(6) . . ?
N11 C35 N10 105.6(6) . . ?
N11 C35 Pd3 130.0(6) . . ?
N10 C36 H36A 109.6 . . ?
N10 C36 H36B 109.6 . . ?
N10 C36 C37 110.1(6) . . ?
H36A C36 H36B 108.1 . . ?
C37 C36 H36A 109.6 . . ?
C37 C36 H36B 109.6 . . ?
C38 C37 C36 122.4(7) . . ?
C38 C37 C42 116.9(7) . . ?
C42 C37 C36 120.4(7) . . ?
C37 C38 H38 119.1 . . ?
C39 C38 C37 121.7(7) . . ?
C39 C38 H38 119.1 . . ?
C38 C39 H39 119.7 . . ?
C38 C39 C40 120.6(8) . . ?
C40 C39 H39 119.7 . . ?
C39 C40 H40 119.6 . . ?
C39 C40 C41 120.9(8) . . ?
C41 C40 H40 119.6 . . ?
C40 C41 C43 121.3(7) . . ?
C42 C41 C40 117.0(7) . . ?
C42 C41 C43 121.5(7) . . ?
C37 C42 O1 117.5(6) . . ?
C41 C42 O1 119.6(6) . . ?
C41 C42 C37 122.6(7) . . ?
N4 C43 C41 110.2(6) . . ?
N4 C43 H43A 109.6 . . ?
N4 C43 H43B 109.6 . . ?
C41 C43 H43A 109.6 . . ?
C41 C43 H43B 109.6 . . ?
H43A C43 H43B 108.1 . . ?
N3 C44 Pd2 126.6(5) . . ?
N3 C44 N4 105.1(6) . . ?
N3 C44 Pd3 131.8(7) . . ?
N4 C44 Pd2 128.3(5) . . ?
N4 C44 Pd3 122.7(7) . . ?
N4 C45 H45 126.5 . . ?
C46 C45 N4 107.0(7) . . ?
C46 C45 H45 126.5 . . ?
N3 C46 H46 126.1 . . ?
C45 C46 N3 107.8(7) . . ?
C45 C46 H46 126.1 . . ?
N3 C47 H47A 110.1 . . ?
N3 C47 H47B 110.1 . . ?
N3 C47 C48 108.2(8) . . ?
H47A C47 H47B 108.4 . . ?
C48 C47 H47A 110.1 . . ?
C48 C47 H47B 110.1 . . ?
C47 C48 H48A 109.1 . . ?
C47 C48 H48B 109.1 . . ?
H48A C48 H48B 107.8 . . ?
C49 C48 C47 112.6(9) . . ?
C49 C48 H48A 109.1 . . ?
C49 C48 H48B 109.1 . . ?
C48 C49 H49A 109.8 . . ?
C48 C49 H49B 109.8 . . ?
C48 C49 C50 109.6(11) . . ?
H49A C49 H49B 108.2 . . ?
C50 C49 H49A 109.8 . . ?
C50 C49 H49B 109.8 . . ?
C49 C50 H50A 109.5 . . ?
C49 C50 H50B 109.5 . . ?
C49 C50 H50C 109.5 . . ?
H50A C50 H50B 109.5 . . ?
H50A C50 H50C 109.5 . . ?
H50B C50 H50C 109.5 . . ?
N15 C51 O1 123.3(6) . . ?
N15 C51 C52 125.4(7) . . ?
O1 C51 C52 111.3(7) . . ?
C51 C52 H52A 109.5 . . ?
C51 C52 H52B 109.5 . . ?
C51 C52 H52C 109.5 . . ?
H52A C52 H52B 109.5 . . ?
H52A C52 H52C 109.5 . . ?
H52B C52 H52C 109.5 . . ?
N9 C53 C54 179.4(11) . . ?
C53 C54 H54A 109.5 . . ?
C53 C54 H54B 109.5 . . ?
C53 C54 H54C 109.5 . . ?
H54A C54 H54B 109.5 . . ?
H54A C54 H54C 109.5 . . ?
H54B C54 H54C 109.5 . . ?
F1 B1 F3 100.7(9) . . ?
F1 B1 F4 116.8(7) . . ?
F2 B1 F1 112.1(8) . . ?
F2 B1 F3 104.3(8) . . ?
F2 B1 F4 119.3(8) . . ?
F4 B1 F3 99.8(8) . . ?
F5 B4 F8 109.6(9) . . ?
F6 B4 F5 106.3(9) . . ?
F6 B4 F8 109.2(7) . . ?
F7 B4 F5 107.8(8) . . ?
F7 B4 F6 110.8(9) . . ?
F7 B4 F8 112.8(8) . . ?
F9 B3 F11 109.1(12) . . ?
F9 B3 F12 108.8(9) . . ?
F10 B3 F9 113.4(14) . . ?
F10 B3 F11 105.3(9) . . ?
F10 B3 F12 111.5(13) . . ?
F12 B3 F11 108.6(14) . . ?
F13 B2 F14 109.3(9) . . ?
F15 B2 F13 102.8(8) . . ?
F15 B2 F14 113.1(9) . . ?
F16 B2 F13 111.5(10) . . ?
F16 B2 F14 109.1(8) . . ?
F16 B2 F15 110.8(9) . . ?
N13 C55 C56 177.4(15) . . ?
C55 C56 H56A 109.5 . . ?
C55 C56 H56B 109.5 . . ?
C55 C56 H56C 109.5 . . ?
H56A C56 H56B 109.5 . . ?
H56A C56 H56C 109.5 . . ?
H56B C56 H56C 109.5 . . ?
N14 C57 C58 179(2) . . ?
C57 C58 H58A 109.5 . . ?
C57 C58 H58B 109.5 . . ?
C57 C58 H58C 109.5 . . ?
H58A C58 H58B 109.5 . . ?
H58A C58 H58C 109.5 . . ?
H58B C58 H58C 109.5 . . ?
N15 Pd3 C35 81.1(7) . . ?
N9 Pd3 N15 163.4(12) . . ?
N9 Pd3 C35 87.4(5) . . ?
C44 Pd3 N15 90.1(6) . . ?
C44 Pd3 N9 98.7(8) . . ?
C44 Pd3 C35 166.0(13) . . ?
N16 Pd4 C11 88.1(3) . . ?
N16 Pd4 C24 87.7(3) . . ?
N5 Pd4 N16 177.7(6) . . ?
N5 Pd4 C11 92.0(3) . . ?
N5 Pd4 C24 92.0(3) . . ?
C24 Pd4 C11 174.2(5) . . ?

loop_
_geom_bond_atom_site_label_1
_geom_bond_atom_site_label_2
_geom_bond_distance
_geom_bond_site_symmetry_2
_geom_bond_publ_flag
Pd1 N16 1.983(10) . ?
Pd1 N5 2.056(11) . ?
Pd1 C11 2.052(12) . ?
Pd1 C19 2.582(16) . ?
Pd1 C24 2.076(12) . ?
N16 H16 0.8800 . ?
N16 H16A 0.8800 . ?
N16 C12 1.264(10) . ?
N16 Pd4 2.030(7) . ?
O2 C12 1.342(9) . ?
O2 C19 1.402(8) . ?
N5 C59 1.136(9) . ?
N5 Pd4 1.988(7) . ?
N6 C23 1.387(9) . ?
N6 C24 1.359(8) . ?
N6 C25 1.461(10) . ?
N7 C8 1.462(9) . ?
N7 C9 1.400(9) . ?
N7 C11 1.341(9) . ?
N8 C21 1.507(10) . ?
N8 C22 1.390(9) . ?
N8 C24 1.340(9) . ?
N12 C10 1.396(9) . ?
N12 C11 1.340(9) . ?
N12 C14 1.467(10) . ?
C5 H5A 0.9800 . ?
C5 H5B 0.9800 . ?
C5 H5C 0.9800 . ?
C5 C6 1.489(15) . ?
C6 H6A 0.9900 . ?
C6 H6B 0.9900 . ?
C6 C7 1.464(13) . ?
C7 H7A 0.9900 . ?
C7 H7B 0.9900 . ?
C7 C8 1.509(12) . ?
C8 H8A 0.9900 . ?
C8 H8B 0.9900 . ?
C9 H9 0.9500 . ?
C9 C10 1.310(11) . ?
C10 H10 0.9500 . ?
C11 Pd4 2.074(8) . ?
C12 C13 1.493(10) . ?
C13 H13A 0.9800 . ?
C13 H13B 0.9800 . ?
C13 H13C 0.9800 . ?
C14 H14A 0.9900 . ?
C14 H14B 0.9900 . ?
C14 C15 1.503(12) . ?
C15 C16 1.397(12) . ?
C15 C19 1.405(10) . ?
C16 H16B 0.9500 . ?
C16 C17 1.337(13) . ?
C17 H17 0.9500 . ?
C17 C18 1.390(12) . ?
C18 H18 0.9500 . ?
C18 C20 1.401(11) . ?
C19 C20 1.381(9) . ?
C20 C21 1.500(9) . ?
C21 H21A 0.9900 . ?
C21 H21B 0.9900 . ?
C22 H22 0.9500 . ?
C22 C23 1.323(11) . ?
C23 H23 0.9500 . ?
C24 Pd4 2.046(8) . ?
C25 H25A 0.9900 . ?
C25 H25B 0.9900 . ?
C25 C26 1.526(12) . ?
C26 H26A 0.9900 . ?
C26 H26B 0.9900 . ?
C26 C27 1.513(12) . ?
C27 H27A 0.9900 . ?
C27 H27B 0.9900 . ?
C27 C28 1.500(16) . ?
C28 H28A 0.9800 . ?
C28 H28B 0.9800 . ?
C28 H28C 0.9800 . ?
C59 C60 1.460(10) . ?
C60 H60A 0.9800 . ?
C60 H60B 0.9800 . ?
C60 H60C 0.9800 . ?
Pd2 N15 1.998(6) . ?
Pd2 N9 2.023(7) . ?
Pd2 C35 2.027(8) . ?
Pd2 C44 2.077(8) . ?
N15 H15 0.8800 . ?
N15 H15A 0.8800 . ?
N15 C51 1.274(10) . ?
N15 Pd3 2.148(19) . ?
O1 C42 1.401(8) . ?
O1 C51 1.345(9) . ?
N3 C44 1.349(8) . ?
N3 C46 1.377(10) . ?
N3 C47 1.468(10) . ?
N4 C43 1.493(9) . ?
N4 C44 1.365(9) . ?
N4 C45 1.381(9) . ?
N9 C53 1.136(10) . ?
N9 Pd3 1.915(15) . ?
N10 C34 1.390(9) . ?
N10 C35 1.351(9) . ?
N10 C36 1.482(10) . ?
N11 C32 1.459(11) . ?
N11 C33 1.383(11) . ?
N11 C35 1.350(9) . ?
C29 H29A 0.9800 . ?
C29 H29B 0.9800 . ?
C29 H29C 0.9800 . ?
C29 C30 1.448(16) . ?
C30 H30A 0.9900 . ?
C30 H30B 0.9900 . ?
C30 C31 1.516(14) . ?
C31 H31A 0.9900 . ?
C31 H31B 0.9900 . ?
C31 C32 1.474(13) . ?
C32 H32A 0.9900 . ?
C32 H32B 0.9900 . ?
C33 H33 0.9500 . ?
C33 C34 1.326(13) . ?
C34 H34 0.9500 . ?
C35 Pd3 2.267(18) . ?
C36 H36A 0.9900 . ?
C36 H36B 0.9900 . ?
C36 C37 1.505(11) . ?
C37 C38 1.380(11) . ?
C37 C42 1.401(10) . ?
C38 H38 0.9500 . ?
C38 C39 1.363(12) . ?
C39 H39 0.9500 . ?
C39 C40 1.365(11) . ?
C40 H40 0.9500 . ?
C40 C41 1.400(11) . ?
C41 C42 1.389(10) . ?
C41 C43 1.496(9) . ?
C43 H43A 0.9900 . ?
C43 H43B 0.9900 . ?
C44 Pd3 1.868(15) . ?
C45 H45 0.9500 . ?
C45 C46 1.330(12) . ?
C46 H46 0.9500 . ?
C47 H47A 0.9900 . ?
C47 H47B 0.9900 . ?
C47 C48 1.583(14) . ?
C48 H48A 0.9900 . ?
C48 H48B 0.9900 . ?
C48 C49 1.461(14) . ?
C49 H49A 0.9900 . ?
C49 H49B 0.9900 . ?
C49 C50 1.486(16) . ?
C50 H50A 0.9800 . ?
C50 H50B 0.9800 . ?
C50 H50C 0.9800 . ?
C51 C52 1.484(10) . ?
C52 H52A 0.9800 . ?
C52 H52B 0.9800 . ?
C52 H52C 0.9800 . ?
C53 C54 1.444(12) . ?
C54 H54A 0.9800 . ?
C54 H54B 0.9800 . ?
C54 H54C 0.9800 . ?
F1 B1 1.325(9) . ?
F2 B1 1.316(10) . ?
F3 B1 1.395(12) . ?
F4 B1 1.347(11) . ?
F5 B4 1.359(13) . ?
F6 B4 1.346(10) . ?
F7 B4 1.317(11) . ?
F8 B4 1.386(10) . ?
F9 B3 1.319(16) . ?
F10 B3 1.292(12) . ?
F11 B3 1.392(16) . ?
F12 B3 1.334(17) . ?
F13 B2 1.359(12) . ?
F14 B2 1.362(11) . ?
F15 B2 1.349(11) . ?
F16 B2 1.291(12) . ?
N13 C55 1.106(15) . ?
C55 C56 1.456(17) . ?
C56 H56A 0.9800 . ?
C56 H56B 0.9800 . ?
C56 H56C 0.9800 . ?
N14 C57 1.111(17) . ?
C57 C58 1.458(19) . ?
C58 H58A 0.9800 . ?
C58 H58B 0.9800 . ?
C58 H58C 0.9800 . ?

loop_
_geom_torsion_atom_site_label_1
_geom_torsion_atom_site_label_2
_geom_torsion_atom_site_label_3
_geom_torsion_atom_site_label_4
_geom_torsion
_geom_torsion_site_symmetry_1
_geom_torsion_site_symmetry_2
_geom_torsion_site_symmetry_3
_geom_torsion_site_symmetry_4
_geom_torsion_publ_flag
Pd1 N16 C12 O2 1.8(11) . . . . ?
Pd1 N16 C12 C13 -177.6(7) . . . . ?
Pd1 C19 C20 C18 -93.8(7) . . . . ?
Pd1 C19 C20 C21 81.1(7) . . . . ?
O2 C19 C20 C18 168.1(6) . . . . ?
O2 C19 C20 C21 -17.1(10) . . . . ?
N6 C25 C26 C27 178.4(7) . . . . ?
N7 C9 C10 N12 -0.7(10) . . . . ?
N8 C22 C23 N6 -1.6(9) . . . . ?
N12 C14 C15 C16 -86.2(10) . . . . ?
N12 C14 C15 C19 90.2(9) . . . . ?
C5 C6 C7 C8 -176.0(12) . . . . ?
C6 C7 C8 N7 -176.7(9) . . . . ?
C8 N7 C9 C10 -178.0(7) . . . . ?
C8 N7 C11 Pd1 2.4(10) . . . . ?
C8 N7 C11 N12 179.1(6) . . . . ?
C8 N7 C11 Pd4 2.7(9) . . . . ?
C9 N7 C8 C7 81.8(10) . . . . ?
C9 N7 C11 Pd1 -174.8(6) . . . . ?
C9 N7 C11 N12 1.9(8) . . . . ?
C9 N7 C11 Pd4 -174.5(5) . . . . ?
C10 N12 C11 Pd1 174.6(6) . . . . ?
C10 N12 C11 N7 -2.4(8) . . . . ?
C10 N12 C11 Pd4 173.7(6) . . . . ?
C10 N12 C14 C15 158.7(7) . . . . ?
C11 N7 C8 C7 -95.1(9) . . . . ?
C11 N7 C9 C10 -0.7(9) . . . . ?
C11 N12 C10 C9 1.9(10) . . . . ?
C11 N12 C14 C15 -25.5(13) . . . . ?
C12 O2 C19 Pd1 -6.9(7) . . . . ?
C12 O2 C19 C15 -99.7(8) . . . . ?
C12 O2 C19 C20 85.7(8) . . . . ?
C14 N12 C10 C9 178.5(8) . . . . ?
C14 N12 C11 Pd1 -1.6(12) . . . . ?
C14 N12 C11 N7 -178.6(8) . . . . ?
C14 N12 C11 Pd4 -2.5(12) . . . . ?
C14 C15 C16 C17 174.1(7) . . . . ?
C14 C15 C19 Pd1 -83.1(7) . . . . ?
C14 C15 C19 O2 15.2(10) . . . . ?
C14 C15 C19 C20 -170.4(7) . . . . ?
C15 C16 C17 C18 -1.1(13) . . . . ?
C15 C19 C20 C18 -6.3(10) . . . . ?
C15 C19 C20 C21 168.6(7) . . . . ?
C16 C15 C19 Pd1 93.5(7) . . . . ?
C16 C15 C19 O2 -168.2(6) . . . . ?
C16 C15 C19 C20 6.2(10) . . . . ?
C16 C17 C18 C20 1.1(13) . . . . ?
C17 C18 C20 C19 2.5(11) . . . . ?
C17 C18 C20 C21 -172.3(7) . . . . ?
C18 C20 C21 N8 76.3(8) . . . . ?
C19 O2 C12 N16 5.1(11) . . . . ?
C19 O2 C12 C13 -175.4(6) . . . . ?
C19 C15 C16 C17 -2.4(12) . . . . ?
C19 C20 C21 N8 -98.4(8) . . . . ?
C21 N8 C22 C23 -175.9(7) . . . . ?
C21 N8 C24 Pd1 -1.9(9) . . . . ?
C21 N8 C24 N6 176.6(6) . . . . ?
C21 N8 C24 Pd4 -0.3(10) . . . . ?
C22 N8 C21 C20 -148.0(7) . . . . ?
C22 N8 C24 Pd1 -179.4(6) . . . . ?
C22 N8 C24 N6 -0.9(8) . . . . ?
C22 N8 C24 Pd4 -177.7(6) . . . . ?
C23 N6 C24 Pd1 178.2(6) . . . . ?
C23 N6 C24 N8 -0.1(8) . . . . ?
C23 N6 C24 Pd4 177.0(5) . . . . ?
C23 N6 C25 C26 -67.1(10) . . . . ?
C24 N6 C23 C22 1.1(9) . . . . ?
C24 N6 C25 C26 113.4(8) . . . . ?
C24 N8 C21 C20 34.9(10) . . . . ?
C24 N8 C22 C23 1.6(9) . . . . ?
C25 N6 C23 C22 -178.5(7) . . . . ?
C25 N6 C24 Pd1 -2.2(11) . . . . ?
C25 N6 C24 N8 179.5(6) . . . . ?
C25 N6 C24 Pd4 -3.4(10) . . . . ?
C25 C26 C27 C28 -175.5(9) . . . . ?
Pd2 N15 C51 O1 4.4(10) . . . . ?
Pd2 N15 C51 C52 -175.1(6) . . . . ?
N3 C44 Pd3 N15 -109.6(7) . . . . ?
N3 C44 Pd3 N9 56.3(14) . . . . ?
N3 C44 Pd3 C35 -59(3) . . . . ?
N3 C47 C48 C49 -176.7(8) . . . . ?
N4 C44 Pd3 N15 78.7(10) . . . . ?
N4 C44 Pd3 N9 -115.4(7) . . . . ?
N4 C44 Pd3 C35 129(2) . . . . ?
N4 C45 C46 N3 -2.0(9) . . . . ?
N10 C36 C37 C38 -80.6(9) . . . . ?
N10 C36 C37 C42 93.5(8) . . . . ?
N11 C33 C34 N10 1.0(10) . . . . ?
C29 C30 C31 C32 -174.2(13) . . . . ?
C30 C31 C32 N11 -177.6(9) . . . . ?
C32 N11 C33 C34 -178.2(8) . . . . ?
C32 N11 C35 Pd2 0.0(11) . . . . ?
C32 N11 C35 N10 178.0(7) . . . . ?
C32 N11 C35 Pd3 -6.7(13) . . . . ?
C33 N11 C32 C31 77.6(11) . . . . ?
C33 N11 C35 Pd2 -176.7(6) . . . . ?
C33 N11 C35 N10 1.3(9) . . . . ?
C33 N11 C35 Pd3 176.5(9) . . . . ?
C34 N10 C35 Pd2 177.2(6) . . . . ?
C34 N10 C35 N11 -0.7(9) . . . . ?
C34 N10 C35 Pd3 -176.3(8) . . . . ?
C34 N10 C36 C37 150.9(7) . . . . ?
C35 N10 C34 C33 -0.2(10) . . . . ?
C35 N10 C36 C37 -31.1(11) . . . . ?
C35 N11 C32 C31 -98.6(10) . . . . ?
C35 N11 C33 C34 -1.4(10) . . . . ?
C36 N10 C34 C33 178.2(8) . . . . ?
C36 N10 C35 Pd2 -1.0(12) . . . . ?
C36 N10 C35 N11 -178.9(7) . . . . ?
C36 N10 C35 Pd3 5.5(13) . . . . ?
C36 C37 C38 C39 172.4(7) . . . . ?
C36 C37 C42 O1 18.1(10) . . . . ?
C36 C37 C42 C41 -168.4(7) . . . . ?
C37 C38 C39 C40 -1.8(13) . . . . ?
C38 C37 C42 O1 -167.5(6) . . . . ?
C38 C37 C42 C41 6.0(10) . . . . ?
C38 C39 C40 C41 1.8(13) . . . . ?
C39 C40 C41 C42 2.0(12) . . . . ?
C39 C40 C41 C43 -173.3(7) . . . . ?
C40 C41 C42 O1 167.3(6) . . . . ?
C40 C41 C42 C37 -6.0(11) . . . . ?
C40 C41 C43 N4 77.8(8) . . . . ?
C42 O1 C51 N15 0.0(10) . . . . ?
C42 O1 C51 C52 179.6(6) . . . . ?
C42 C37 C38 C39 -2.0(11) . . . . ?
C42 C41 C43 N4 -97.2(8) . . . . ?
C43 N4 C44 Pd2 -2.1(9) . . . . ?
C43 N4 C44 N3 176.6(6) . . . . ?
C43 N4 C44 Pd3 -9.8(12) . . . . ?
C43 N4 C45 C46 -175.7(7) . . . . ?
C43 C41 C42 O1 -17.4(10) . . . . ?
C43 C41 C42 C37 169.2(7) . . . . ?
C44 N3 C46 C45 1.5(9) . . . . ?
C44 N3 C47 C48 119.1(8) . . . . ?
C44 N4 C43 C41 34.7(9) . . . . ?
C44 N4 C45 C46 1.8(8) . . . . ?
C45 N4 C43 C41 -148.2(7) . . . . ?
C45 N4 C44 Pd2 -179.6(5) . . . . ?
C45 N4 C44 N3 -0.9(7) . . . . ?
C45 N4 C44 Pd3 172.7(9) . . . . ?
C46 N3 C44 Pd2 178.4(5) . . . . ?
C46 N3 C44 N4 -0.4(8) . . . . ?
C46 N3 C44 Pd3 -173.2(10) . . . . ?
C46 N3 C47 C48 -60.4(10) . . . . ?
C47 N3 C44 Pd2 -1.2(10) . . . . ?
C47 N3 C44 N4 -179.9(7) . . . . ?
C47 N3 C44 Pd3 7.3(14) . . . . ?
C47 N3 C46 C45 -178.9(8) . . . . ?
C47 C48 C49 C50 -173.0(9) . . . . ?
C51 O1 C42 C37 -95.7(8) . . . . ?
C51 O1 C42 C41 90.6(8) . . . . ?
Pd3 N15 C51 O1 -3.4(10) . . . . ?
Pd3 N15 C51 C52 177.1(7) . . . . ?
Pd4 N16 C12 O2 1.7(11) . . . . ?
Pd4 N16 C12 C13 -177.7(6) . . . . ?
